data_7203272
loop_
_publ_author_name
'Yue, Weimin'
'Nakano, Kazunori'
'Bishop, Roger'
'Craig, Donald C.'
'Harris, Kenneth D. M.'
'Scudder, Marcia L.'

_publ_section_title
;
 Alternative hydrogen bonding modes employed by a helical tubuland diol
 host molecule
;
_journal_issue 3
_journal_name_full CrystEngComm
_journal_page_first 250
_journal_paper_doi 10.1039/b600651e
_journal_volume 8
_journal_year 2006
_chemical_formula_moiety 'C15 H26 O2, 0.25(C6 H6)'
_chemical_formula_sum 'C16.5 H27.5 O2'
_chemical_formula_weight 257.9
_space_group_IT_number 152
_symmetry_cell_setting trigonal
_symmetry_space_group_name_Hall 'P 31 2"'
_symmetry_space_group_name_H-M 'P 31 2 1'
_atom_type_scat_source 'International Tables for X-ray Crystallography, Vol. IV'
_audit_creation_method 'RAELSPUB and manual entry'
_cell_angle_alpha 90
_cell_angle_beta 90
_cell_angle_gamma 120
_cell_formula_units_Z 3
_cell_length_a 13.773(2)
_cell_length_b 13.773(2)
_cell_length_c 6.998(2)
_cell_measurement_reflns_used 11
_cell_measurement_temperature 294
_cell_measurement_theta_max 25
_cell_measurement_theta_min 20
_cell_volume 1149.6(4)
_computing_cell_refinement 'CAD4 Version 5.0, 1989'
_computing_data_collection 'CAD4 Version 5.0, 1989'
_computing_data_reduction 'Local program'
_computing_molecular_graphics 'ORTEP-II, (Johnson, 1976)'
_computing_publication_material 'Local programs'
_computing_structure_refinement 'RAELS, (Rae, 1996)'
_computing_structure_solution 'SIR92 (Altomare et al,1994)'
_diffrn_measured_fraction_theta_full 1.00
_diffrn_measured_fraction_theta_max 1.00
_diffrn_measurement_device_type 'Nonius CAD-4'
_diffrn_measurement_method \w--2\q
_diffrn_radiation_type 'Cu K\a'
_diffrn_radiation_wavelength 1.54184
_diffrn_reflns_av_R_equivalents 0.039
_diffrn_reflns_limit_h_max 0
_diffrn_reflns_limit_h_min -16
_diffrn_reflns_limit_k_max 16
_diffrn_reflns_limit_k_min 0
_diffrn_reflns_limit_l_max 0
_diffrn_reflns_limit_l_min -8
_diffrn_reflns_number 1681
_diffrn_reflns_theta_full 70
_diffrn_reflns_theta_max 70
_diffrn_standards_decay_% 0
_diffrn_standards_interval_time 30min
_diffrn_standards_number 1
_exptl_absorpt_coefficient_mu 0.551
_exptl_absorpt_correction_T_max 0.93
_exptl_absorpt_correction_T_min 0.87
_exptl_absorpt_correction_type analytical
_exptl_absorpt_process_details '(DeMeulenaer & Tompa, 1965)'
_exptl_crystal_colour colourless
_exptl_crystal_density_diffrn 1.12
_exptl_crystal_density_method 'not measured'
_exptl_crystal_description prism
_exptl_crystal_F_000 427.5
_exptl_crystal_size_max 0.42
_exptl_crystal_size_mid 0.19
_exptl_crystal_size_min 0.15
_refine_diff_density_max 0.19
_refine_diff_density_min -0.19
_refine_ls_extinction_method none
_refine_ls_goodness_of_fit_ref 1.68
_refine_ls_hydrogen_treatment noref
_refine_ls_number_parameters 100
_refine_ls_number_reflns 1309
_refine_ls_R_factor_gt 0.051
_refine_ls_shift/su_max 0.003
_refine_ls_structure_factor_coef F
_refine_ls_weighting_details 'w = 1/[\s^2^(F) + 0.0004F^2^]'
_refine_ls_weighting_scheme calc
_refine_ls_wR_factor_ref 0.067
_reflns_number_gt 1309
_reflns_number_total 1462
_reflns_threshold_expression I>2\s(I)
_cod_data_source_file b600651e.txt
_cod_data_source_block drb112
_cod_database_code 7203272

loop_
_space_group_symop_id
_space_group_symop_operation_xyz
1 x,y,z
2 -y,x-y,1/3+z
3 y-x,-x,2/3+z
4 y,x,-z
5 -x,y-x,1/3-z
6 x-y,-y,2/3-z

loop_
_atom_site_label
_atom_site_fract_x
_atom_site_fract_y
_atom_site_fract_z
_atom_site_U_iso_or_equiv
_atom_site_adp_type
_atom_site_type_symbol
_atom_site_occupancy
O1 -0.2357(1) 0.3804(2) 0.2224(2) 0.0511(5) Uani O 1.0
C1 0.0000(2) 0.3218(3) 0.1667(0) 0.0481(7) Uani C 1.0
C2 -0.0983(2) 0.3374(2) 0.1122(3) 0.0416(5) Uani C 1.0
C3 -0.1427(2) 0.3691(2) 0.2882(3) 0.0416(5) Uani C 1.0
C4 -0.0506(2) 0.4765(2) 0.3895(3) 0.0428(5) Uani C 1.0
C5 0.0637(2) 0.4797(2) 0.3947(3) 0.0458(5) Uani C 1.0
C6 -0.1905(2) 0.2719(2) 0.4339(3) 0.0566(7) Uani C 1.0
C7 -0.0431(2) 0.5876(2) 0.3335(4) 0.0575(6) Uani C 1.0
C8 -0.0453(4) 0.6229(4) 0.1316(7) 0.053(1) Uani C 0.5
C9 -0.0475(6) 0.7320(6) 0.1263(13) 0.093(2) Uani C 0.5
C1Bz 0.0717(30) 0.0708(36) 0.0444(61) 0.167(9) Uani C 0.125
C2Bz 0.0403(27) -0.0045(44) -0.1077(49) 0.167(9) Uani C 0.125
C3Bz -0.0641(27) -0.1022(33) -0.1065(47) 0.167(9) Uani C 0.125
C4Bz -0.1371(17) -0.1247(21) 0.0466(53) 0.167(9) Uani C 0.125
C5Bz -0.1057(28) -0.0495(31) 0.1987(47) 0.167(9) Uani C 0.125
C6Bz -0.0013(38) 0.0483(30) 0.1975(54) 0.167(9) Uani C 0.125
H1O1 -0.2826 0.3815 0.3305 0.051 Uani H 1.0
H1C1 0.0211 0.2904 0.0557 0.048 Uani H 0.5
H2C1 -0.0212 0.2693 0.2776 0.048 Uani H 0.5
HC2 -0.1598 0.2626 0.0683 0.042 Uani H 1.0
HC4 -0.0749 0.4658 0.5262 0.043 Uani H 1.0
H1C5 0.0621 0.4345 0.5077 0.046 Uani H 1.0
H2C5 0.1231 0.5597 0.4134 0.046 Uani H 1.0
H1C6 -0.2193 0.2932 0.5482 0.057 Uani H 1.0
H2C6 -0.2532 0.2033 0.3736 0.057 Uani H 1.0
H3C6 -0.1301 0.2562 0.4742 0.057 Uani H 1.0
H1C7 0.0290 0.6477 0.3890 0.058 Uani H 0.5
H2C7 -0.1074 0.5880 0.3992 0.058 Uani H 0.5
H1'C7 -0.0341 0.6292 0.4554 0.058 Uani H 0.5
H2'C7 -0.1166 0.5678 0.2734 0.058 Uani H 0.5
HC8 -0.1184 0.5644 0.0766 0.053 Uani H 1.0
H1C9 -0.0489 0.7538 -0.0096 0.093 Uani H 0.5
H2C9 -0.1160 0.7218 0.1939 0.093 Uani H 0.5
H3C9 0.0209 0.7923 0.1910 0.093 Uani H 0.5
HC1Bz 0.1466 0.1409 0.0436 0.167 Uani H 0.125
HC2Bz 0.0927 0.0117 -0.2175 0.167 Uani H 0.125
HC3Bz -0.0866 -0.1562 -0.2156 0.167 Uani H 0.125
HC4Bz -0.2120 -0.1948 0.0474 0.167 Uani H 0.125
HC5Bz -0.1581 -0.0656 0.3085 0.167 Uani H 0.125
HC6Bz 0.0212 0.1022 0.3066 0.167 Uani H 0.125

loop_
_atom_site_aniso_label
_atom_site_aniso_U_11
_atom_site_aniso_U_22
_atom_site_aniso_U_33
_atom_site_aniso_U_12
_atom_site_aniso_U_13
_atom_site_aniso_U_23
_atom_site_aniso_type_symbol
O1 0.0414(9) 0.072(1) 0.0374(7) 0.0264(8) -0.0033(6) -0.0012(7) O
C1 0.055(2) 0.051(1) 0.040(1) 0.0274(9) 0.005(1) 0.0025(7) C
C2 0.042(1) 0.043(1) 0.0302(9) 0.0137(9) -0.0014(7) -0.0050(8) C
C3 0.038(1) 0.052(1) 0.0285(8) 0.0182(9) 0.0014(7) 0.0017(8) C
C4 0.043(1) 0.055(1) 0.0244(8) 0.0200(9) 0.0025(7) -0.0043(8) C
C5 0.045(1) 0.064(1) 0.0222(8) 0.022(1) -0.0043(8) -0.0008(8) C
C6 0.054(1) 0.064(2) 0.039(1) 0.020(1) 0.0074(9) 0.0099(9) C
C7 0.052(1) 0.057(1) 0.061(1) 0.025(1) 0.008(1) -0.009(1) C
C8 0.045(2) 0.049(3) 0.066(3) 0.023(2) 0.006(2) 0.008(2) C
C9 0.105(6) 0.071(4) 0.117(6) 0.054(4) 0.021(5) 0.017(4) C
C1Bz 0.134(9) 0.207(9) 0.156(9) 0.084(9) -0.016(9) 0.044(9) C
C2Bz 0.134(9) 0.207(9) 0.156(9) 0.084(9) -0.016(9) 0.044(9) C
C3Bz 0.134(9) 0.207(9) 0.156(9) 0.084(9) -0.016(9) 0.044(9) C
C4Bz 0.134(9) 0.207(9) 0.156(9) 0.084(9) -0.016(9) 0.044(9) C
C5Bz 0.134(9) 0.207(9) 0.156(9) 0.084(9) -0.016(9) 0.044(9) C
C6Bz 0.134(9) 0.207(9) 0.156(9) 0.084(9) -0.016(9) 0.044(9) C

loop_
_geom_angle_atom_site_label_1
_geom_angle_atom_site_label_2
_geom_angle_atom_site_label_3
_geom_angle
_geom_angle_site_symmetry_1
_geom_angle_site_symmetry_2
_geom_angle_site_symmetry_3
_geom_angle_publ_flag
C2 C1 C2 108.3(3) 1_555 1_555 5_555 no
C1 C2 C3 110.4(1) 1_555 1_555 1_555 no
C1 C2 C5 108.3(2) 1_555 1_555 5_555 no
C3 C2 C5 117.5(2) 1_555 1_555 5_555 no
O1 C3 C2 106.1(1) 1_555 1_555 1_555 no
O1 C3 C4 112.9(2) 1_555 1_555 1_555 no
O1 C3 C6 106.8(2) 1_555 1_555 1_555 no
C2 C3 C4 112.6(2) 1_555 1_555 1_555 no
C2 C3 C6 110.0(2) 1_555 1_555 1_555 no
C4 C3 C6 108.4(2) 1_555 1_555 1_555 no
C3 C4 C5 111.8(2) 1_555 1_555 1_555 no
C3 C4 C7 116.7(2) 1_555 1_555 1_555 no
C5 C4 C7 114.6(2) 1_555 1_555 1_555 no
C2 C5 C4 118.7(2) 5_555 1_555 1_555 no
C4 C7 C8 124.2(3) 1_555 1_555 1_555 no
C4 C7 C8 121.7(2) 1_555 1_555 5_555 no
C7 C8 C7 117.4(3) 1_555 1_555 5_555 no
C7 C8 C9 110.9(5) 1_555 1_555 1_555 no
C7 C8 C9 109.5(4) 5_555 1_555 1_555 no
C2Bz C1Bz C6Bz 120.0 1_555 1_555 1_555 no
C1Bz C2Bz C3Bz 120.0 1_555 1_555 1_555 no
C2Bz C3Bz C4Bz 120.0 1_555 1_555 1_555 no
C3Bz C4Bz C5Bz 120.0 1_555 1_555 1_555 no
C4Bz C5Bz C6Bz 120.0 1_555 1_555 1_555 no
C1Bz C6Bz C5Bz 120.0 1_555 1_555 1_555 no

loop_
_geom_bond_atom_site_label_1
_geom_bond_atom_site_label_2
_geom_bond_distance
_geom_bond_site_symmetry_1
_geom_bond_site_symmetry_2
_geom_bond_publ_flag
O1 C3 1.441(3) 1_555 1_555 no
C1 C2 1.521(2) 1_555 1_555 no
C1 C2 1.521(4) 1_555 5_555 no
C2 C3 1.533(3) 1_555 1_555 no
C2 C5 1.536(3) 1_555 5_555 no
C3 C4 1.557(3) 1_555 1_555 no
C3 C6 1.544(3) 1_555 1_555 no
C4 C5 1.553(3) 1_555 1_555 no
C4 C7 1.532(4) 1_555 1_555 no
C5 C2 1.536(3) 1_555 5_555 no
C7 C8 1.499(5) 1_555 1_555 no
C7 C8 1.488(5) 1_555 5_555 no
C8 C7 1.488(5) 1_555 5_555 no
C8 C9 1.519(8) 1_555 1_555 no
C1Bz C2Bz 1.395(9) 1_555 1_555 no
C1Bz C6Bz 1.395(9) 1_555 1_555 no
C2Bz C3Bz 1.395(9) 1_555 1_555 no
C3Bz C4Bz 1.395(9) 1_555 1_555 no
C4Bz C5Bz 1.395(9) 1_555 1_555 no
C5Bz C6Bz 1.395(9) 1_555 1_555 no
